data_1525625
loop_
_publ_author_name
'Begue, P.'
'Enjalbert, R.'
'Galy, J.'
'Castro, A.'

_publ_section_title
;
 Single-crystal X-ray investigations of the structures of gamma(H)Bi2 Mo
 O6 and its partially substituted As(3+) and Sb(3+) homologues
;
_journal_name_full 'Solid State Sciences'
_journal_page_first 637
_journal_page_last 653
_journal_volume 2
_journal_year 2000
_chemical_formula_sum 'Bi2 Mo O6'
_chemical_name_systematic 'Bi2 (Mo O6)'
_space_group_IT_number 14
_symmetry_space_group_name_Hall '-P 2ybc'
_symmetry_space_group_name_H-M 'P 1 21/c 1'
_cell_angle_alpha 90
_cell_angle_beta 90.486
_cell_angle_gamma 90
_cell_formula_units_Z 16
_cell_length_a 17.24399
_cell_length_b 22.42899
_cell_length_c 5.586
_cell_volume 2160.393
_citation_journal_id_ASTM SSSCFJ
_cod_data_source_file Begue_SSSCFJ_2000_644.cif
_cod_data_source_block Bi2Mo1O6
_cod_original_formula_sum 'Bi2 Mo1 O6'
_cod_database_code 1525625

loop_
_symmetry_equiv_pos_as_xyz
x,y,z
-x,y+1/2,-z+1/2
-x,-y,-z
x,-y-1/2,z-1/2

loop_
_atom_site_label
_atom_site_type_symbol
_atom_site_fract_x
_atom_site_fract_y
_atom_site_fract_z
_atom_site_occupancy
_atom_site_U_iso_or_equiv
Bi3 Bi+3 0.57279 0.19253 0.5183 1 0.0
O6 O-2 0.4561 0.1556 0.589 1 0.0
O12 O-2 0.5128 0.0942 0.2 1 0.0
O18 O-2 0.1802 -0.0256 0.74 1 0.0
O22 O-2 0.1267 0.6375 0.219 1 0.0
O14 O-2 0.1485 0.3955 0.134 1 0.0
O16 O-2 0.1341 0.0092 0.291 1 0.0
O10 O-2 0.5359 0.0424 0.746 1 0.0
Mo1 Mo+6 0.58366 0.06856 -0.0015 1 0.0
Mo3 Mo+6 0.76719 0.06161 0.5025 1 0.0
O7 O-2 0.5151 0.2485 0.776 1 0.0
O5 O-2 0.3316 0.2495 0.742 1 0.0
Bi8 Bi+3 0.91111 0.0641 -0.0006 1 0.0
Mo2 Mo+6 0.08213 0.05667 0.4967 1 0.0
O17 O-2 0.2961 0.5088 0.878 1 0.0
O11 O-2 0.3639 -0.0092 0.88 1 0.0
O23 O-2 -0.0396 0.3555 0.253 1 0.0
O20 O-2 0.1871 -0.0991 0.241 1 0.0
Mo4 Mo+6 0.91607 0.18292 0.5125 1 0.0
O3 O-2 0.328 0.1158 0.748 1 0.0
O13 O-2 0.028 0.0223 0.731 1 0.0
Bi6 Bi+3 0.09331 0.19384 0.0097 1 0.0
O19 O-2 0.2912 0.8843 0.629 1 0.0
Bi7 Bi+3 0.74325 0.19544 0.9969 1 0.0
Bi5 Bi+3 0.25794 0.06945 0.0008 1 0.0
O9 O-2 0.3636 0.634 0.589 1 0.0
O1 O-2 0.1502 0.2547 0.247 1 0.0
O15 O-2 0.0247 0.1016 0.311 1 0.0
O24 O-2 0.8415 0.2719 0.128 1 0.0
Bi4 Bi+3 0.40883 0.06909 0.5038 1 0.0
O2 O-2 0.2018 0.152 0.096 1 0.0
Bi1 Bi+3 0.2561 0.18872 0.437 1 0.0
O21 O-2 -0.0118 0.2725 0.883 1 0.0
Bi2 Bi+3 0.41052 0.19056 0.9332 1 0.0
O4 O-2 0.3341 0.1149 0.251 1 0.0
O8 O-2 0.3187 0.7515 0.752 1 0.0
